data_1505791
loop_
_publ_author_name
'Fischbach, Andreas'
'Meermann, Christian'
'Eickerling, Georg'
'Scherer, Wolfgang'
'Anwander, Reiner'

_publ_section_title
;
 Discrete Lanthanide Aryl(alk)oxide Trimethylaluminum Adducts as Isoprene
 Polymerization Catalysts
;
_journal_issue 20
_journal_name_full Macromolecules
_journal_page_first 6811
_journal_paper_doi 10.1021/ma061149j
_journal_volume 39
_journal_year 2006
_chemical_compound_source 'see text'
_chemical_formula_moiety 'C42 H69 Al2 Nd O3'
_chemical_formula_sum 'C42 H69 Al2 Nd O3'
_chemical_formula_weight 820.17
_chemical_name_systematic
;
 ?
;
_space_group_IT_number 19
_symmetry_cell_setting orthorhombic
_symmetry_space_group_name_Hall 'P 2ac 2ab'
_symmetry_space_group_name_H-M 'P 21 21 21'
_atom_sites_solution_hydrogens geom
_atom_sites_solution_primary direct
_atom_sites_solution_secondary difmap
_cell_angle_alpha 90
_cell_angle_beta 90
_cell_angle_gamma 90
_cell_formula_units_Z 4
_cell_length_a 11.7140(10)
_cell_length_b 18.2890(10)
_cell_length_c 20.8550(10)
_cell_measurement_reflns_used 19638
_cell_measurement_temperature 173
_cell_measurement_theta_max 28.11
_cell_measurement_theta_min 1.64
_cell_volume 4467.9(5)
_computing_publication_material 'PLATON (Spek, 1990)'
_computing_structure_refinement 'SHELXL-97 (Sheldrick, 1997)'
_diffrn_ambient_temperature 173
_diffrn_detector 'image plate (34 cm diameter)'
_diffrn_detector_area_resol_mean 6.67
_diffrn_detector_type STOE
_diffrn_measured_fraction_theta_full 0.98
_diffrn_measured_fraction_theta_max 0.98
_diffrn_measurement_details ' 180 frames, detector distance = 100 mm'
_diffrn_measurement_device '2-circle goniometer'
_diffrn_measurement_device_type 'STOE IPDS 2'
_diffrn_measurement_method 'rotation method'
_diffrn_radiation_collimation '0.5 mm diameter, multiple pinhole'
_diffrn_radiation_monochromator 'plane graphite'
_diffrn_radiation_polarisn_norm 0
_diffrn_radiation_type 'Ag K\a'
_diffrn_radiation_wavelength 0.56087
_diffrn_reflns_av_R_equivalents 0.0836
_diffrn_reflns_av_sigmaI/netI 0.0659
_diffrn_reflns_limit_h_max 13
_diffrn_reflns_limit_h_min -14
_diffrn_reflns_limit_k_max 22
_diffrn_reflns_limit_k_min -22
_diffrn_reflns_limit_l_max 26
_diffrn_reflns_limit_l_min -26
_diffrn_reflns_number 33840
_diffrn_reflns_reduction_process
;
 ?
;
_diffrn_reflns_theta_full 20.52
_diffrn_reflns_theta_max 20.52
_diffrn_reflns_theta_min 5.37
_diffrn_source 'sealed X-ray tube, 12 x 0.4 mm long-fine focus'
_diffrn_source_current 35
_diffrn_source_power 1.51
_diffrn_source_voltage 43
_exptl_absorpt_coefficient_mu 0.661
_exptl_absorpt_correction_T_max 0.858
_exptl_absorpt_correction_T_min 0.788
_exptl_absorpt_correction_type empirical
_exptl_absorpt_process_details 'Blessing 1995'
_exptl_crystal_colour purple
_exptl_crystal_density_diffrn 1.219
_exptl_crystal_density_method 'Not Measured'
_exptl_crystal_description fragment
_exptl_crystal_F_000 1724
_exptl_crystal_size_max 0.400
_exptl_crystal_size_mid 0.280
_exptl_crystal_size_min 0.240
_refine_diff_density_max 0.652
_refine_diff_density_min -0.443
_refine_diff_density_rms 0.065
_refine_ls_abs_structure_details 'Flack H.D. (1983), Acta Cryst. A39, 876-881'
_refine_ls_abs_structure_Flack 0.38(2)
_refine_ls_extinction_method none
_refine_ls_goodness_of_fit_ref 0.977
_refine_ls_hydrogen_treatment mixed
_refine_ls_matrix_type full
_refine_ls_number_parameters 452
_refine_ls_number_reflns 8970
_refine_ls_number_restraints 0
_refine_ls_restrained_S_all 0.977
_refine_ls_R_factor_all 0.0557
_refine_ls_R_factor_gt 0.0436
_refine_ls_shift/su_max 0.001
_refine_ls_shift/su_mean 0.000
_refine_ls_structure_factor_coef Fsqd
_refine_ls_weighting_details 'w=1/[\s^2^(Fo^2^)+(0.0399P)^2^+0.0000P] where P=(Fo^2^+2Fc^2^)/3'
_refine_ls_weighting_scheme calc
_refine_ls_wR_factor_gt 0.0759
_refine_ls_wR_factor_ref 0.0795
_reflns_number_gt 7694
_reflns_number_total 8970
_reflns_threshold_expression I>2\s(I)
_cod_data_source_file ma061149jsi20060522_094244.cif
_cod_data_source_block fisch
_cod_depositor_comments
;
The following automatic conversions were performed:

'_symmetry_cell_setting' value 'Orthorhombic' changed to
'orthorhombic' according to
/home/saulius/struct/CIF-dictionaries/cif_core.dic dictionary named
'cif_core.dic' version 2.4.1 from
2010-06-29.

'_atom_sites_solution_hydrogens' value 'geom ' changed
to 'geom' according to
/home/saulius/struct/CIF-dictionaries/cif_core.dic dictionary named
'cif_core.dic' version 2.4.1 from
2010-06-29.

'_atom_sites_solution_primary' value 'direct ' changed
to 'direct' according to
/home/saulius/struct/CIF-dictionaries/cif_core.dic dictionary named
'cif_core.dic' version 2.4.1 from
2010-06-29.

'_atom_sites_solution_secondary' value 'difmap ' changed
to 'difmap' according to
/home/saulius/struct/CIF-dictionaries/cif_core.dic dictionary named
'cif_core.dic' version 2.4.1 from
2010-06-29.

'_refine_ls_hydrogen_treatment' value 'mixed ' changed
to 'mixed' according to
/home/saulius/struct/CIF-dictionaries/cif_core.dic dictionary named
'cif_core.dic' version 2.4.1 from 2010-06-29.

Automatic conversion script
Id: cif_fix_values 1715 2011-07-08 13:25:40Z adriana 
;
_cod_database_code 1505791

loop_
_symmetry_equiv_pos_as_xyz
x,y,z
1/2-x,-y,1/2+z
1/2+x,1/2-y,-z
-x,1/2+y,1/2-z

loop_
_atom_site_aniso_label
_atom_site_aniso_U_11
_atom_site_aniso_U_22
_atom_site_aniso_U_33
_atom_site_aniso_U_23
_atom_site_aniso_U_13
_atom_site_aniso_U_12
Nd1 0.0342(1) 0.0358(1) 0.0233(1) 0.0005(1) 0.0003(1) -0.0078(1)
Al1 0.0353(6) 0.0318(6) 0.0264(9) -0.0003(5) -0.0004(5) -0.0028(5)
Al2 0.0426(7) 0.0372(8) 0.0352(8) 0.0059(6) 0.0050(6) -0.0049(6)
O1 0.0362(15) 0.0423(18) 0.0255(14) 0.0023(15) -0.0026(11) -0.0065(16)
O2 0.0352(13) 0.0286(15) 0.0271(16) -0.0003(11) 0.0028(12) 0.0059(10)
O3 0.0366(15) 0.0306(14) 0.0319(15) 0.0030(16) 0.0048(11) 0.0032(16)
C1 0.040(2) 0.034(2) 0.037(4) 0.0029(18) 0.0013(19) 0.0017(17)
C2 0.048(3) 0.039(3) 0.048(4) 0.004(2) 0.007(2) 0.000(2)
C3 0.047(3) 0.041(3) 0.034(3) 0.0026(19) 0.003(2) -0.010(2)
C4 0.047(4) 0.049(3) 0.041(3) -0.004(2) -0.007(2) -0.009(2)
C5 0.083(4) 0.057(4) 0.049(3) 0.020(3) -0.006(3) -0.017(3)
C6 0.046(3) 0.065(4) 0.063(4) 0.009(3) 0.006(3) -0.008(3)
C7 0.0297(19) 0.039(3) 0.028(2) -0.006(2) -0.0021(16) 0.001(2)
C8 0.032(2) 0.045(2) 0.033(2) -0.0078(18) -0.002(2) 0.002(2)
C9 0.035(2) 0.049(3) 0.048(3) -0.012(2) -0.011(2) 0.002(2)
C10 0.051(3) 0.058(3) 0.033(2) -0.005(2) -0.017(2) 0.003(3)
C11 0.053(3) 0.048(3) 0.034(3) 0.001(2) -0.007(2) 0.008(2)
C12 0.033(2) 0.037(3) 0.033(3) -0.0002(19) -0.0047(19) 0.0056(19)
C13 0.043(3) 0.048(3) 0.040(3) -0.005(2) 0.004(2) -0.017(2)
C14 0.091(5) 0.050(3) 0.069(4) 0.007(3) 0.005(3) -0.008(3)
C15 0.054(4) 0.117(7) 0.076(5) 0.001(4) 0.003(3) -0.047(4)
C16 0.043(3) 0.042(3) 0.034(2) 0.0115(19) -0.0023(19) -0.001(2)
C17 0.064(4) 0.046(3) 0.065(4) 0.006(3) -0.008(3) -0.009(3)
C18 0.052(3) 0.079(4) 0.058(4) 0.002(3) 0.007(3) -0.019(3)
C19 0.0244(16) 0.032(2) 0.029(2) 0.0036(17) -0.0006(16) -0.0008(14)
C20 0.036(2) 0.043(2) 0.033(2) 0.0022(17) 0.001(2) 0.003(3)
C21 0.058(4) 0.059(4) 0.045(3) 0.011(3) -0.003(3) 0.018(3)
C22 0.075(3) 0.052(3) 0.054(4) 0.001(3) -0.006(3) 0.035(3)
C23 0.062(4) 0.051(3) 0.042(3) -0.009(2) 0.000(2) 0.023(3)
C24 0.033(3) 0.037(2) 0.032(2) -0.0031(17) 0.0000(18) 0.0053(19)
C25 0.059(4) 0.056(3) 0.028(2) 0.009(2) 0.005(2) 0.017(3)
C26 0.084(4) 0.079(5) 0.053(3) -0.013(4) -0.020(3) 0.014(4)
C27 0.099(6) 0.109(7) 0.050(4) 0.019(4) 0.030(4) 0.016(5)
C28 0.034(2) 0.039(3) 0.030(2) -0.0053(19) -0.0023(19) 0.004(2)
C29 0.050(3) 0.071(4) 0.038(3) 0.004(2) -0.001(2) -0.003(3)
C30 0.055(3) 0.058(4) 0.050(3) -0.017(3) -0.015(3) 0.003(3)
C31 0.0293(19) 0.040(2) 0.040(2) 0.0002(18) 0.009(2) -0.001(2)
C32 0.042(3) 0.045(3) 0.042(3) -0.008(2) 0.014(2) -0.001(2)
C33 0.058(4) 0.063(4) 0.069(4) -0.024(3) 0.008(3) 0.007(3)
C34 0.068(4) 0.065(4) 0.103(6) -0.028(4) 0.016(4) 0.026(4)
C35 0.044(3) 0.065(4) 0.086(5) 0.003(4) 0.003(3) 0.021(3)
C36 0.039(3) 0.045(3) 0.055(4) -0.003(2) 0.006(2) 0.001(2)
C37 0.065(4) 0.055(3) 0.026(3) -0.008(2) 0.002(2) 0.000(3)
C38 0.055(4) 0.071(4) 0.072(4) 0.012(3) -0.019(3) -0.011(3)
C39 0.108(7) 0.106(7) 0.043(4) 0.009(4) 0.022(4) -0.002(5)
C40 0.042(3) 0.074(4) 0.049(3) 0.002(3) -0.009(3) 0.014(2)
C41 0.083(5) 0.111(7) 0.069(5) 0.029(5) 0.003(4) 0.036(5)
C42 0.042(3) 0.106(5) 0.081(4) -0.013(4) -0.010(3) 0.009(3)

loop_
_atom_site_label
_atom_site_type_symbol
_atom_site_thermal_displace_type
_atom_site_fract_x
_atom_site_fract_y
_atom_site_fract_z
_atom_site_occupancy
_atom_site_U_iso_or_equiv
_atom_site_calc_flag
_atom_site_refinement_flags
Nd1 Nd Uani 0.90095(2) 0.39063(1) 0.26281(1) 1.000 0.0311(1) . .
Al1 Al Uani 0.68947(10) 0.27162(7) 0.24785(6) 1.000 0.0312(4) . .
Al2 Al Uani 1.05216(13) 0.49043(8) 0.16244(7) 1.000 0.0383(4) . .
O1 O Uani 0.9613(2) 0.3981(2) 0.35688(13) 1.000 0.0347(9) . .
O2 O Uani 0.7081(2) 0.37189(13) 0.24378(14) 1.000 0.0303(8) . .
O3 O Uani 1.0347(2) 0.3911(2) 0.18048(13) 1.000 0.0330(8) . .
C1 C Uani 0.8607(4) 0.2461(2) 0.2523(2) 1.000 0.0370(16) . .
C2 C Uani 0.9247(5) 0.5281(3) 0.2223(3) 1.000 0.0450(19) . .
C3 C Uani 0.6176(5) 0.2408(3) 0.3284(2) 1.000 0.0407(17) . .
C4 C Uani 0.6199(5) 0.2305(3) 0.1704(2) 1.000 0.0457(19) . .
C5 C Uani 1.0152(6) 0.5170(4) 0.0741(3) 1.000 0.063(2) . .
C6 C Uani 1.2016(5) 0.5260(4) 0.1900(3) 1.000 0.058(2) . .
C7 C Uani 1.0103(3) 0.3987(3) 0.4160(2) 1.000 0.0322(14) . .
C8 C Uani 1.0998(5) 0.4490(3) 0.4282(2) 1.000 0.0367(12) . .
C9 C Uani 1.1517(4) 0.4475(3) 0.4876(3) 1.000 0.0440(16) . .
C10 C Uani 1.1186(4) 0.3981(3) 0.5343(2) 1.000 0.0473(16) . .
C11 C Uani 1.0288(5) 0.3506(3) 0.5225(3) 1.000 0.0450(17) . .
C12 C Uani 0.9731(4) 0.3505(3) 0.4637(2) 1.000 0.0343(16) . .
C13 C Uani 1.1328(4) 0.5062(3) 0.3785(2) 1.000 0.0437(17) . .
C14 C Uani 1.0601(7) 0.5740(4) 0.3870(4) 1.000 0.070(2) . .
C15 C Uani 1.2606(6) 0.5253(5) 0.3798(4) 1.000 0.082(3) . .
C16 C Uani 0.8769(4) 0.2972(3) 0.4513(2) 1.000 0.0397(16) . .
C17 C Uani 0.9218(6) 0.2207(3) 0.4397(3) 1.000 0.058(2) . .
C18 C Uani 0.7893(5) 0.2967(4) 0.5063(3) 1.000 0.063(2) . .
C19 C Uani 0.6384(3) 0.4337(2) 0.2443(2) 1.000 0.0285(11) . .
C20 C Uani 0.5993(5) 0.4617(2) 0.1862(2) 1.000 0.0373(12) . .
C21 C Uani 0.5383(5) 0.5267(4) 0.1874(3) 1.000 0.054(2) . .
C22 C Uani 0.5161(5) 0.5623(3) 0.2446(3) 1.000 0.0603(19) . .
C23 C Uani 0.5548(5) 0.5329(3) 0.3009(3) 1.000 0.0517(19) . .
C24 C Uani 0.6179(4) 0.4685(3) 0.3026(2) 1.000 0.0340(14) . .
C25 C Uani 0.6191(5) 0.4239(3) 0.1222(2) 1.000 0.0477(18) . .
C26 C Uani 0.5077(6) 0.3967(5) 0.0928(3) 1.000 0.072(2) . .
C27 C Uani 0.6804(8) 0.4729(5) 0.0749(4) 1.000 0.086(3) . .
C28 C Uani 0.6568(4) 0.4375(3) 0.3666(2) 1.000 0.0343(14) . .
C29 C Uani 0.5547(5) 0.4143(3) 0.4081(3) 1.000 0.0530(19) . .
C30 C Uani 0.7311(5) 0.4914(4) 0.4029(3) 1.000 0.0543(19) . .
C31 C Uani 1.0975(4) 0.3312(2) 0.1589(2) 1.000 0.0364(11) . .
C32 C Uani 1.0684(4) 0.2990(3) 0.0992(2) 1.000 0.0430(17) . .
C33 C Uani 1.1290(5) 0.2379(4) 0.0809(3) 1.000 0.063(2) . .
C34 C Uani 1.2140(6) 0.2089(4) 0.1178(4) 1.000 0.079(3) . .
C35 C Uani 1.2412(6) 0.2404(4) 0.1753(4) 1.000 0.065(2) . .
C36 C Uani 1.1851(5) 0.3032(3) 0.1982(3) 1.000 0.0463(19) . .
C37 C Uani 0.9731(5) 0.3282(4) 0.0582(2) 1.000 0.0487(19) . .
C38 C Uani 0.8718(5) 0.2753(4) 0.0567(4) 1.000 0.066(2) . .
C39 C Uani 1.0126(8) 0.3455(6) -0.0103(3) 1.000 0.086(4) . .
C40 C Uani 1.2170(4) 0.3359(3) 0.2620(3) 1.000 0.0550(19) . .
C41 C Uani 1.1946(8) 0.2836(6) 0.3176(4) 1.000 0.088(3) . .
C42 C Uani 1.3414(5) 0.3620(4) 0.2614(4) 1.000 0.076(2) . .
H1A H Uiso 0.896(6) 0.253(3) 0.299(3) 1.000 0.056(15) . .
H1B H Uiso 0.919(6) 0.258(3) 0.216(3) 1.000 0.053(17) . .
H1C H Uiso 0.85740 0.18530 0.25930 1.000 0.12(3) . R
H2A H Uiso 0.933(4) 0.535(3) 0.267(3) 1.000 0.046(15) . .
H2B H Uiso 0.845(4) 0.520(3) 0.218(2) 1.000 0.032(13) . .
H2C H Uiso 0.92200 0.58480 0.20630 1.000 0.08(2) . R
H3A H Uiso 0.65750 0.26350 0.36460 1.000 0.0610 calc R
H3B H Uiso 0.62220 0.18750 0.33230 1.000 0.0610 calc R
H3C H Uiso 0.53740 0.25600 0.32860 1.000 0.0610 calc R
H4A H Uiso 0.66070 0.24850 0.13250 1.000 0.0690 calc R
H4B H Uiso 0.53970 0.24550 0.16800 1.000 0.0690 calc R
H4C H Uiso 0.62460 0.17710 0.17190 1.000 0.0690 calc R
H5A H Uiso 0.93980 0.49760 0.06290 1.000 0.0940 calc R
H5B H Uiso 1.07260 0.49640 0.04510 1.000 0.0940 calc R
H5C H Uiso 1.01460 0.57040 0.06990 1.000 0.0940 calc R
H6A H Uiso 1.21590 0.51050 0.23430 1.000 0.0870 calc R
H6B H Uiso 1.20310 0.57950 0.18770 1.000 0.0870 calc R
H6C H Uiso 1.26090 0.50590 0.16200 1.000 0.0870 calc R
H9 H Uiso 1.21160 0.48110 0.49650 1.000 0.0530 calc R
H10 H Uiso 1.15720 0.39680 0.57430 1.000 0.0570 calc R
H11 H Uiso 1.00510 0.31760 0.55500 1.000 0.0540 calc R
H13 H Uiso 1.11540 0.48540 0.33520 1.000 0.0520 calc R
H14A H Uiso 1.08130 0.61040 0.35460 1.000 0.1050 calc R
H14B H Uiso 1.07260 0.59440 0.42990 1.000 0.1050 calc R
H14C H Uiso 0.97940 0.56120 0.38190 1.000 0.1050 calc R
H15A H Uiso 1.27690 0.56210 0.34690 1.000 0.1240 calc R
H15B H Uiso 1.30560 0.48120 0.37130 1.000 0.1240 calc R
H15C H Uiso 1.28080 0.54480 0.42210 1.000 0.1240 calc R
H16 H Uiso 0.83650 0.31340 0.41150 1.000 0.0480 calc R
H17A H Uiso 0.85780 0.18760 0.43140 1.000 0.0880 calc R
H17B H Uiso 0.96390 0.20400 0.47750 1.000 0.0880 calc R
H17C H Uiso 0.97290 0.22110 0.40240 1.000 0.0880 calc R
H18A H Uiso 0.72820 0.26200 0.49630 1.000 0.0950 calc R
H18B H Uiso 0.75690 0.34580 0.51130 1.000 0.0950 calc R
H18C H Uiso 0.82710 0.28210 0.54620 1.000 0.0950 calc R
H21 H Uiso 0.51130 0.54710 0.14840 1.000 0.0640 calc R
H22 H Uiso 0.47430 0.60680 0.24480 1.000 0.0720 calc R
H23 H Uiso 0.53810 0.55730 0.34000 1.000 0.0620 calc R
H25 H Uiso 0.66870 0.38030 0.13030 1.000 0.0570 calc R
H26A H Uiso 0.46830 0.36490 0.12350 1.000 0.1080 calc R
H26B H Uiso 0.52440 0.36920 0.05360 1.000 0.1080 calc R
H26C H Uiso 0.45890 0.43860 0.08240 1.000 0.1080 calc R
H27A H Uiso 0.69300 0.44620 0.03480 1.000 0.1290 calc R
H27B H Uiso 0.75410 0.48790 0.09290 1.000 0.1290 calc R
H27C H Uiso 0.63380 0.51630 0.06640 1.000 0.1290 calc R
H28 H Uiso 0.70360 0.39290 0.35770 1.000 0.0410 calc R
H29A H Uiso 0.58230 0.39490 0.44900 1.000 0.0790 calc R
H29B H Uiso 0.51090 0.37650 0.38560 1.000 0.0790 calc R
H29C H Uiso 0.50560 0.45680 0.41600 1.000 0.0790 calc R
H30A H Uiso 0.75460 0.46990 0.44380 1.000 0.0810 calc R
H30B H Uiso 0.68780 0.53630 0.41090 1.000 0.0810 calc R
H30C H Uiso 0.79890 0.50290 0.37730 1.000 0.0810 calc R
H33 H Uiso 1.11110 0.21510 0.04120 1.000 0.0760 calc R
H34 H Uiso 1.25430 0.16680 0.10350 1.000 0.0940 calc R
H35 H Uiso 1.29990 0.21910 0.20060 1.000 0.0780 calc R
H37 H Uiso 0.94620 0.37490 0.07800 1.000 0.0590 calc R
H38A H Uiso 0.81090 0.29590 0.03000 1.000 0.0990 calc R
H38B H Uiso 0.84320 0.26780 0.10040 1.000 0.0990 calc R
H38C H Uiso 0.89630 0.22840 0.03870 1.000 0.0990 calc R
H39A H Uiso 0.94820 0.36470 -0.03510 1.000 0.1290 calc R
H39B H Uiso 1.04130 0.30080 -0.03060 1.000 0.1290 calc R
H39C H Uiso 1.07370 0.38210 -0.00890 1.000 0.1290 calc R
H40 H Uiso 1.16770 0.37980 0.26870 1.000 0.0660 calc R
H41A H Uiso 1.21590 0.30720 0.35800 1.000 0.1310 calc R
H41B H Uiso 1.24010 0.23910 0.31180 1.000 0.1310 calc R
H41C H Uiso 1.11340 0.27080 0.31860 1.000 0.1310 calc R
H42A H Uiso 1.36040 0.38360 0.30310 1.000 0.1150 calc R
H42B H Uiso 1.35140 0.39880 0.22770 1.000 0.1150 calc R
H42C H Uiso 1.39200 0.32040 0.25310 1.000 0.1150 calc R

loop_
_atom_type_symbol
_atom_type_description
_atom_type_scat_dispersion_real
_atom_type_scat_dispersion_imag
_atom_type_scat_source
O O 0.0056 0.0036 'International Tables Vol C Tables 4.2.6.8 and 6.1.1.4'
Nd Nd -0.5012 1.9950 'International Tables Vol C Tables 4.2.6.8 and 6.1.1.4'
Al Al 0.0406 0.0313 'International Tables Vol C Tables 4.2.6.8 and 6.1.1.4'
H H 0.0000 0.0000 'International Tables Vol C Tables 4.2.6.8 and 6.1.1.4'
C C 0.0015 0.0009 'International Tables Vol C Tables 4.2.6.8 and 6.1.1.4'

loop_
_geom_angle_atom_site_label_1
_geom_angle_atom_site_label_2
_geom_angle_atom_site_label_3
_geom_angle
_geom_angle_publ_flag
O1 Nd1 O2 119.99(10) yes
O1 Nd1 O3 117.72(9) yes
O1 Nd1 C1 101.52(13) yes
O1 Nd1 C2 101.56(17) yes
O2 Nd1 O3 122.06(10) yes
O2 Nd1 C1 70.77(12) yes
O2 Nd1 C2 100.76(14) yes
O3 Nd1 C1 93.53(13) yes
O3 Nd1 C2 72.07(16) yes
C1 Nd1 C2 156.57(16) yes
O2 Al1 C1 96.42(14) yes
O2 Al1 C3 112.02(19) yes
O2 Al1 C4 113.08(19) yes
C1 Al1 C3 108.3(2) yes
C1 Al1 C4 110.8(2) yes
C3 Al1 C4 114.7(2) yes
O3 Al2 C2 97.10(19) yes
O3 Al2 C5 114.1(2) yes
O3 Al2 C6 111.3(2) yes
C2 Al2 C5 109.1(3) yes
C2 Al2 C6 111.0(3) yes
C5 Al2 C6 113.1(3) yes
Nd1 O1 C7 173.9(3) yes
Nd1 O2 Al1 104.70(11) yes
Nd1 O2 C19 116.7(2) yes
Al1 O2 C19 137.3(2) yes
Nd1 O3 Al2 103.08(15) yes
Nd1 O3 C31 126.2(3) yes
Al2 O3 C31 129.9(2) yes
Nd1 C1 Al1 87.24(14) yes
Nd1 C2 Al2 87.27(19) yes
O1 C7 C8 118.7(4) yes
O1 C7 C12 120.5(4) yes
C8 C7 C12 120.8(4) no
C7 C8 C9 118.3(4) no
C7 C8 C13 120.8(4) no
C9 C8 C13 120.9(5) no
C8 C9 C10 121.4(5) no
C9 C10 C11 119.8(5) no
C10 C11 C12 120.9(5) no
C7 C12 C11 118.7(5) no
C7 C12 C16 121.1(4) no
C11 C12 C16 120.1(4) no
C8 C13 C14 109.9(5) no
C8 C13 C15 113.0(5) no
C14 C13 C15 111.1(6) no
C12 C16 C17 111.4(4) no
C12 C16 C18 111.9(4) no
C17 C16 C18 110.2(5) no
O2 C19 C20 118.9(4) yes
O2 C19 C24 118.6(4) yes
C20 C19 C24 122.3(4) no
C19 C20 C21 118.0(4) no
C19 C20 C25 123.1(4) no
C21 C20 C25 118.9(4) no
C20 C21 C22 121.0(5) no
C21 C22 C23 119.5(5) no
C22 C23 C24 122.0(5) no
C19 C24 C23 117.1(4) no
C19 C24 C28 123.0(4) no
C23 C24 C28 119.8(4) no
C20 C25 C26 111.8(5) no
C20 C25 C27 112.0(5) no
C26 C25 C27 109.7(5) no
C24 C28 C29 111.4(4) no
C24 C28 C30 111.6(5) no
C29 C28 C30 110.2(4) no
O3 C31 C32 118.9(4) yes
O3 C31 C36 118.8(4) yes
C32 C31 C36 122.3(4) no
C31 C32 C33 117.1(4) no
C31 C32 C37 122.0(5) no
C33 C32 C37 120.9(5) no
C32 C33 C34 122.3(6) no
C33 C34 C35 120.0(7) no
C34 C35 C36 122.2(7) no
C31 C36 C35 116.1(6) no
C31 C36 C40 123.4(5) no
C35 C36 C40 120.5(6) no
C32 C37 C38 111.2(5) no
C32 C37 C39 112.2(5) no
C38 C37 C39 110.2(6) no
C36 C40 C41 112.3(5) no
C36 C40 C42 110.6(5) no
C41 C40 C42 111.4(6) no
Nd1 C1 H1A 75(3) no
Nd1 C1 H1B 75(3) no
Nd1 C1 H1C 165.40 no
Al1 C1 H1A 113(4) no
Al1 C1 H1B 124(4) no
Al1 C1 H1C 101.34 no
H1A C1 H1B 113(5) no
H1A C1 H1C 90.68 no
H1B C1 H1C 108.90 no
Nd1 C2 H2A 80(3) no
Nd1 C2 H2B 77(3) no
Nd1 C2 H2C 172.31 no
Al2 C2 H2A 124(3) no
Al2 C2 H2B 127(3) no
Al2 C2 H2C 98.82 no
H2A C2 H2B 102(4) no
H2A C2 H2C 100.24 no
H2B C2 H2C 95.22 no
Al1 C3 H3A 109.46 no
Al1 C3 H3B 109.47 no
Al1 C3 H3C 109.49 no
H3A C3 H3B 109.35 no
H3A C3 H3C 109.50 no
H3B C3 H3C 109.56 no
Al1 C4 H4A 109.45 no
Al1 C4 H4B 109.48 no
Al1 C4 H4C 109.47 no
H4A C4 H4B 109.40 no
H4A C4 H4C 109.47 no
H4B C4 H4C 109.57 no
Al2 C5 H5A 109.53 no
Al2 C5 H5B 109.53 no
Al2 C5 H5C 109.48 no
H5A C5 H5B 109.40 no
H5A C5 H5C 109.44 no
H5B C5 H5C 109.44 no
Al2 C6 H6A 109.50 no
Al2 C6 H6B 109.52 no
Al2 C6 H6C 109.58 no
H6A C6 H6B 109.37 no
H6A C6 H6C 109.40 no
H6B C6 H6C 109.45 no
C8 C9 H9 119.17 no
C10 C9 H9 119.42 no
C9 C10 H10 120.09 no
C11 C10 H10 120.12 no
C10 C11 H11 119.58 no
C12 C11 H11 119.49 no
C8 C13 H13 107.54 no
C14 C13 H13 107.59 no
C15 C13 H13 107.49 no
C13 C14 H14A 109.44 no
C13 C14 H14B 109.54 no
C13 C14 H14C 109.52 no
H14A C14 H14B 109.43 no
H14A C14 H14C 109.38 no
H14B C14 H14C 109.52 no
C13 C15 H15A 109.48 no
C13 C15 H15B 109.49 no
C13 C15 H15C 109.48 no
H15A C15 H15B 109.51 no
H15A C15 H15C 109.46 no
H15B C15 H15C 109.41 no
C12 C16 H16 107.67 no
C17 C16 H16 107.78 no
C18 C16 H16 107.74 no
C16 C17 H17A 109.49 no
C16 C17 H17B 109.55 no
C16 C17 H17C 109.36 no
H17A C17 H17B 109.59 no
H17A C17 H17C 109.36 no
H17B C17 H17C 109.47 no
C16 C18 H18A 109.42 no
C16 C18 H18B 109.38 no
C16 C18 H18C 109.47 no
H18A C18 H18B 109.47 no
H18A C18 H18C 109.55 no
H18B C18 H18C 109.53 no
C20 C21 H21 119.54 no
C22 C21 H21 119.42 no
C21 C22 H22 120.26 no
C23 C22 H22 120.24 no
C22 C23 H23 118.92 no
C24 C23 H23 119.03 no
C20 C25 H25 107.61 no
C26 C25 H25 107.74 no
C27 C25 H25 107.83 no
C25 C26 H26A 109.50 no
C25 C26 H26B 109.40 no
C25 C26 H26C 109.44 no
H26A C26 H26B 109.54 no
H26A C26 H26C 109.49 no
H26B C26 H26C 109.46 no
C25 C27 H27A 109.43 no
C25 C27 H27B 109.50 no
C25 C27 H27C 109.47 no
H27A C27 H27B 109.49 no
H27A C27 H27C 109.48 no
H27B C27 H27C 109.46 no
C24 C28 H28 107.79 no
C29 C28 H28 107.82 no
C30 C28 H28 107.94 no
C28 C29 H29A 109.51 no
C28 C29 H29B 109.42 no
C28 C29 H29C 109.41 no
H29A C29 H29B 109.53 no
H29A C29 H29C 109.55 no
H29B C29 H29C 109.41 no
C28 C30 H30A 109.58 no
C28 C30 H30B 109.43 no
C28 C30 H30C 109.42 no
H30A C30 H30B 109.51 no
H30A C30 H30C 109.46 no
H30B C30 H30C 109.43 no
C32 C33 H33 118.91 no
C34 C33 H33 118.77 no
C33 C34 H34 119.97 no
C35 C34 H34 120.01 no
C34 C35 H35 118.86 no
C36 C35 H35 118.96 no
C32 C37 H37 107.61 no
C38 C37 H37 107.70 no
C39 C37 H37 107.66 no
C37 C38 H38A 109.43 no
C37 C38 H38B 109.52 no
C37 C38 H38C 109.52 no
H38A C38 H38B 109.45 no
H38A C38 H38C 109.40 no
H38B C38 H38C 109.50 no
C37 C39 H39A 109.46 no
C37 C39 H39B 109.48 no
C37 C39 H39C 109.46 no
H39A C39 H39B 109.58 no
H39A C39 H39C 109.46 no
H39B C39 H39C 109.39 no
C36 C40 H40 107.42 no
C41 C40 H40 107.35 no
C42 C40 H40 107.48 no
C40 C41 H41A 109.50 no
C40 C41 H41B 109.46 no
C40 C41 H41C 109.44 no
H41A C41 H41B 109.49 no
H41A C41 H41C 109.54 no
H41B C41 H41C 109.39 no
C40 C42 H42A 109.50 no
C40 C42 H42B 109.46 no
C40 C42 H42C 109.55 no
H42A C42 H42B 109.40 no
H42A C42 H42C 109.40 no
H42B C42 H42C 109.52 no

loop_
_geom_bond_atom_site_label_1
_geom_bond_atom_site_label_2
_geom_bond_distance
_geom_bond_publ_flag
Nd1 O1 2.090(3) yes
Nd1 O2 2.319(2) yes
Nd1 O3 2.324(3) yes
Nd1 C1 2.694(4) yes
Nd1 C2 2.667(6) yes
Al1 O2 1.849(3) yes
Al1 C1 2.061(5) yes
Al1 C3 1.962(5) yes
Al1 C4 1.959(5) yes
Al2 O3 1.866(4) yes
Al2 C2 2.065(6) yes
Al2 C5 1.954(7) yes
Al2 C6 1.954(6) yes
O1 C7 1.360(5) yes
O2 C19 1.395(4) yes
O3 C31 1.394(5) yes
C7 C8 1.418(7) no
C7 C12 1.399(7) no
C8 C9 1.380(8) no
C8 C13 1.523(7) no
C9 C10 1.384(8) no
C10 C11 1.386(8) no
C11 C12 1.389(8) no
C12 C16 1.512(7) no
C13 C14 1.515(9) no
C13 C15 1.538(9) no
C16 C17 1.514(8) no
C16 C18 1.539(8) no
C19 C20 1.393(6) no
C19 C24 1.393(6) no
C20 C21 1.387(8) no
C20 C25 1.521(6) no
C21 C22 1.384(9) no
C22 C23 1.369(9) no
C23 C24 1.391(8) no
C24 C28 1.520(6) no
C25 C26 1.525(9) no
C25 C27 1.514(10) no
C28 C29 1.536(8) no
C28 C30 1.517(8) no
C31 C32 1.419(6) no
C31 C36 1.410(7) no
C32 C33 1.378(9) no
C32 C37 1.504(7) no
C33 C34 1.366(10) no
C34 C35 1.368(11) no
C35 C36 1.407(9) no
C36 C40 1.506(9) no
C37 C38 1.531(9) no
C37 C39 1.535(8) no
C40 C41 1.526(11) no
C40 C42 1.533(8) no
C1 H1A 1.07(7) no
C1 H1B 1.04(7) no
C1 H1C 1.1222 no
C2 H2A 0.95(6) no
C2 H2B 0.95(5) no
C2 H2C 1.0898 no
C3 H3A 0.9802 no
C3 H3B 0.9797 no
C3 H3C 0.9797 no
C4 H4A 0.9806 no
C4 H4B 0.9800 no
C4 H4C 0.9787 no
C5 H5A 0.9801 no
C5 H5B 0.9797 no
C5 H5C 0.9806 no
C6 H6A 0.9808 no
C6 H6B 0.9798 no
C6 H6C 0.9791 no
C9 H9 0.9510 no
C10 H10 0.9492 no
C11 H11 0.9491 no
C13 H13 1.0009 no
C14 H14A 0.9805 no
C14 H14B 0.9804 no
C14 H14C 0.9797 no
C15 H15A 0.9799 no
C15 H15B 0.9797 no
C15 H15C 0.9805 no
C16 H16 1.0003 no
C17 H17A 0.9790 no
C17 H17B 0.9787 no
C17 H17C 0.9816 no
C18 H18A 0.9790 no
C18 H18B 0.9805 no
C18 H18C 0.9797 no
C21 H21 0.9491 no
C22 H22 0.9498 no
C23 H23 0.9499 no
C25 H25 1.0010 no
C26 H26A 0.9804 no
C26 H26B 0.9796 no
C26 H26C 0.9803 no
C27 H27A 0.9796 no
C27 H27B 0.9806 no
C27 H27C 0.9795 no
C28 H28 1.0002 no
C29 H29A 0.9788 no
C29 H29B 0.9805 no
C29 H29C 0.9809 no
C30 H30A 0.9788 no
C30 H30B 0.9795 no
C30 H30C 0.9798 no
C33 H33 0.9504 no
C34 H34 0.9511 no
C35 H35 0.9502 no
C37 H37 0.9996 no
C38 H38A 0.9803 no
C38 H38B 0.9806 no
C38 H38C 0.9793 no
C39 H39A 0.9797 no
C39 H39B 0.9801 no
C39 H39C 0.9804 no
C40 H40 0.9988 no
C41 H41A 0.9790 no
C41 H41B 0.9803 no
C41 H41C 0.9798 no
C42 H42A 0.9808 no
C42 H42B 0.9801 no
C42 H42C 0.9799 no

loop_
_geom_contact_atom_site_label_1
_geom_contact_atom_site_label_2
_geom_contact_distance
_geom_contact_site_symmetry_2
_geom_contact_publ_flag
Nd1 C13 4.203(5) . no
Nd1 C16 4.296(4) . no
Nd1 C25 4.458(5) . no
Nd1 C28 3.688(5) . no
Nd1 C30 3.986(6) . no
Nd1 C37 4.497(5) . no
Nd1 C40 3.835(5) . no
Nd1 C41 4.119(10) . no
Nd1 H13 3.4050 . no
Nd1 H16 3.4901 . no
Nd1 H25 3.8825 . no
Nd1 H28 3.0434 . no
Nd1 H30C 3.3685 . no
Nd1 H37 3.9010 . no
Nd1 H40 3.1334 . no
Nd1 H41C 3.5142 . no
Al1 C25 3.912(5) . no
Al1 C28 3.935(5) . no
Al2 C40 4.003(6) . no
Al2 C37 3.793(7) . no
Al1 H28 3.1931 . no
Al1 H25 3.1654 . no
Al2 H37 3.0176 . no
Al2 H40 3.2919 . no
O1 C30 3.332(7) . no
O1 H13 2.4520 . no
O1 H16 2.4154 . no
O1 H30C 2.7339 . no
O2 H25 2.4161 . no
O2 H28 2.4073 . no
O3 H37 2.3938 . no
O3 H40 2.4197 . no
C5 C37 3.504(10) . no
C5 C39 3.597(12) . no
C13 Nd1 4.203(5) . no
C16 Nd1 4.296(4) . no
C25 Al1 3.912(5) . no
C25 Nd1 4.458(5) . no
C28 Nd1 3.688(5) . no
C28 Al1 3.935(5) . no
C30 O1 3.332(7) . no
C30 Nd1 3.986(6) . no
C37 C5 3.504(10) . no
C37 Al2 3.793(7) . no
C37 Nd1 4.497(5) . no
C39 C5 3.597(12) . no
C40 Nd1 3.835(5) . no
C40 Al2 4.003(6) . no
C41 Nd1 4.119(10) . no
C3 H11 2.9649 3_456 no
C3 H22 3.0815 4_645 no
C3 H29B 3.0240 . no
C3 H28 3.0210 . no
C4 H22 3.0763 4_645 no
C4 H25 2.9210 . no
C4 H38B 3.0722 . no
C5 H39C 3.0908 . no
C5 H37 2.7229 . no
C6 H42B 3.0182 . no
C7 H14C 3.0772 . no
C9 H15C 2.7055 . no
C9 H14B 3.0862 . no
C9 H15B 3.0843 . no
C10 H21 2.9970 2_665 no
C11 H17B 2.9406 . no
C11 H18C 2.7196 . no
C14 H2A 3.00(6) . no
C15 H6A 3.0911 . no
C15 H9 2.6280 . no
C17 H1A 3.01(6) . no
C17 H5C 2.8550 4_745 no
C18 H11 2.7510 . no
C19 H2B 2.94(5) . no
C21 H26C 2.8734 . no
C21 H27C 2.7669 . no
C23 H30B 2.7738 . no
C23 H29C 2.8339 . no
C26 H21 2.9854 . no
C27 H30A 3.0248 2_664 no
C27 H5A 3.0822 . no
C27 H21 2.8487 . no
C29 H23 2.9824 . no
C30 H23 2.8783 . no
C31 H1B 2.75(7) . no
C32 H1B 3.09(6) . no
C33 H39B 2.7903 . no
C33 H38C 2.8697 . no
C35 H42C 2.8096 . no
C35 H41B 2.8468 . no
C38 H33 3.0289 . no
C38 H4A 2.9756 . no
C39 H5B 3.0733 . no
C39 H33 2.8588 . no
C41 H35 2.9777 . no
C42 H35 2.9452 . no
H1A C17 3.01(6) . no
H1A H17C 2.4087 . no
H1A H41C 2.5997 . no
H1B C31 2.75(7) . no
H1B C32 3.09(6) . no
H1B H38B 2.5754 . no
H1C H6B 2.3384 4_745 no
H2A C14 3.00(6) . no
H2A H14C 2.5034 . no
H2B C19 2.94(5) . no
H3A H16 2.4872 . no
H3A H28 2.4317 . no
H3B H10 2.5178 3_456 no
H3B H22 2.4580 4_645 no
H3C H29B 2.5232 . no
H4A C38 2.9756 . no
H4A H25 2.4127 . no
H4A H38B 2.2678 . no
H4B H26A 2.5158 . no
H4C H15A 2.4308 4_745 no
H4C H22 2.4522 4_645 no
H5A C27 3.0822 . no
H5A H27B 2.2704 . no
H5A H37 2.2673 . no
H5B C39 3.0733 . no
H5B H39C 2.3745 . no
H5C C17 2.8550 4_755 no
H6A C15 3.0911 . no
H6A H13 2.4545 . no
H6A H40 2.5588 . no
H6A H42B 2.5907 . no
H6B H1C 2.3384 4_755 no
H9 C15 2.6280 . no
H9 H15C 2.1028 . no
H10 H3B 2.5178 3_556 no
H11 C18 2.7510 . no
H11 H18C 2.1915 . no
H11 C3 2.9649 3_556 no
H13 Nd1 3.4050 . no
H13 O1 2.4520 . no
H13 H6A 2.4545 . no
H13 H40 2.4553 . no
H14A H15A 2.4609 . no
H14B C9 3.0862 . no
H14B H38C 2.5627 4_755 no
H14C C7 3.0772 . no
H14C H2A 2.5034 . no
H14C H30C 2.3700 . no
H15A H14A 2.4609 . no
H15A H4C 2.4308 4_755 no
H15B C9 3.0843 . no
H15B H29C 2.5606 1_655 no
H15B H42A 2.3709 . no
H15C C9 2.7055 . no
H15C H9 2.1028 . no
H16 Nd1 3.4901 . no
H16 O1 2.4154 . no
H16 H3A 2.4872 . no
H16 H28 2.4076 . no
H17A H18A 2.4471 . no
H17B C11 2.9406 . no
H17B H18C 2.5809 . no
H17C H1A 2.4087 . no
H17C H41C 2.5669 . no
H18A H17A 2.4471 . no
H18B H29A 2.5841 . no
H18C C11 2.7196 . no
H18C H11 2.1915 . no
H18C H17B 2.5809 . no
H21 C26 2.9854 . no
H21 C27 2.8487 . no
H21 H26C 2.4918 . no
H21 H27C 2.3024 . no
H21 C10 2.9970 2_664 no
H22 C3 3.0815 4_655 no
H22 C4 3.0763 4_655 no
H22 H3B 2.4580 4_655 no
H22 H4C 2.4522 4_655 no
H23 C29 2.9824 . no
H23 C30 2.8783 . no
H23 H29C 2.4567 . no
H23 H30B 2.3257 . no
H25 Nd1 3.8825 . no
H25 Al1 3.1654 . no
H25 O2 2.4161 . no
H25 C4 2.9210 . no
H25 H4A 2.4127 . no
H26A H4B 2.5158 . no
H26B H27A 2.4571 . no
H26C C21 2.8734 . no
H26C H21 2.4918 . no
H26C H27C 2.5156 . no
H27A H26B 2.4571 . no
H27A H30A 2.5165 2_664 no
H27B H5A 2.2704 . no
H27C C21 2.7669 . no
H27C H21 2.3024 . no
H27C H26C 2.5156 . no
H28 Nd1 3.0434 . no
H28 Al1 3.1931 . no
H28 O2 2.4073 . no
H28 C3 3.0210 . no
H28 H3A 2.4317 . no
H28 H16 2.4076 . no
H29A H18B 2.5841 . no
H29A H30A 2.4427 . no
H29B C3 3.0240 . no
H29B H3C 2.5232 . no
H29B H42A 2.4668 1_455 no
H29C C23 2.8339 . no
H29C H15B 2.5606 1_455 no
H29C H23 2.4567 . no
H29C H30B 2.5847 . no
H30A H29A 2.4427 . no
H30A C27 3.0248 2_665 no
H30A H27A 2.5165 2_665 no
H30B C23 2.7738 . no
H30B H23 2.3257 . no
H30B H29C 2.5847 . no
H30B H34 2.4993 4_755 no
H30C Nd1 3.3685 . no
H30C O1 2.7339 . no
H30C H14C 2.3700 . no
H33 C38 3.0289 . no
H33 C39 2.8588 . no
H33 H38C 2.5284 . no
H33 H39B 2.3168 . no
H34 H30B 2.4993 4_745 no
H35 C41 2.9777 . no
H35 C42 2.9452 . no
H35 H41B 2.4500 . no
H35 H42C 2.4073 . no
H37 Nd1 3.9010 . no
H37 Al2 3.0176 . no
H37 O3 2.3938 . no
H37 C5 2.7229 . no
H37 H5A 2.2673 . no
H38A H39A 2.4522 . no
H38B C4 3.0722 . no
H38B H1B 2.5754 . no
H38B H4A 2.2678 . no
H38C C33 2.8697 . no
H38C H33 2.5284 . no
H38C H39B 2.5937 . no
H38C H14B 2.5627 4_745 no
H39A H38A 2.4522 . no
H39B C33 2.7903 . no
H39B H33 2.3168 . no
H39B H38C 2.5937 . no
H39C C5 3.0908 . no
H39C H5B 2.3745 . no
H40 Nd1 3.1334 . no
H40 Al2 3.2919 . no
H40 O3 2.4197 . no
H40 H6A 2.5588 . no
H40 H13 2.4553 . no
H41A H42A 2.4756 . no
H41B C35 2.8468 . no
H41B H35 2.4500 . no
H41C Nd1 3.5142 . no
H41C H1A 2.5997 . no
H41C H17C 2.5669 . no
H42A H15B 2.3709 . no
H42A H29B 2.4668 1_655 no
H42A H41A 2.4756 . no
H42B C6 3.0182 . no
H42B H6A 2.5907 . no
H42C C35 2.8096 . no
H42C H35 2.4073 . no

loop_
_geom_hbond_atom_site_label_D
_geom_hbond_atom_site_label_H
_geom_hbond_atom_site_label_A
_geom_hbond_distance_DH
_geom_hbond_distance_HA
_geom_hbond_distance_DA
_geom_hbond_angle_DHA
_geom_hbond_publ_flag
C13 H13 O1 1.0009 2.4520 2.854(6) 103.36 yes
C16 H16 O1 1.0003 2.4154 2.874(6) 107.15 yes
C25 H25 O2 1.0010 2.4161 2.902(5) 109.08 yes
C28 H28 O2 1.0002 2.4073 2.892(5) 108.99 yes
C37 H37 O3 0.9996 2.3938 2.889(6) 109.76 yes
C40 H40 O3 0.9988 2.4197 2.910(6) 109.55 yes

loop_
_geom_torsion_atom_site_label_1
_geom_torsion_atom_site_label_2
_geom_torsion_atom_site_label_3
_geom_torsion_atom_site_label_4
_geom_torsion
_geom_torsion_publ_flag
O1 Nd1 O2 Al1 -85.54(17) no
O1 Nd1 O2 C19 83.6(3) no
O3 Nd1 O2 Al1 88.78(17) no
O3 Nd1 O2 C19 -102.1(3) no
C1 Nd1 O2 Al1 6.92(13) no
C1 Nd1 O2 C19 176.0(3) no
C2 Nd1 O2 Al1 164.26(17) no
C2 Nd1 O2 C19 -26.6(3) no
O1 Nd1 O3 Al2 -88.88(16) no
O1 Nd1 O3 C31 82.0(3) no
O2 Nd1 O3 Al2 96.67(14) no
O2 Nd1 O3 C31 -92.4(3) no
C1 Nd1 O3 Al2 166.14(14) no
C1 Nd1 O3 C31 -23.0(3) no
C2 Nd1 O3 Al2 5.01(16) no
C2 Nd1 O3 C31 175.9(3) no
O1 Nd1 C1 Al1 111.97(13) no
O2 Nd1 C1 Al1 -6.00(12) no
O3 Nd1 C1 Al1 -128.80(13) no
C2 Nd1 C1 Al1 -78.1(4) no
O1 Nd1 C2 Al2 111.23(18) no
O2 Nd1 C2 Al2 -124.84(17) no
O3 Nd1 C2 Al2 -4.42(14) no
C1 Nd1 C2 Al2 -58.7(5) no
C1 Al1 O2 Nd1 -8.60(17) no
C1 Al1 O2 C19 -174.2(4) no
C3 Al1 O2 Nd1 104.1(2) no
C3 Al1 O2 C19 -61.5(4) no
C4 Al1 O2 Nd1 -124.5(2) no
C4 Al1 O2 C19 70.0(4) no
O2 Al1 C1 Nd1 7.16(14) no
C3 Al1 C1 Nd1 -108.60(19) no
C4 Al1 C1 Nd1 124.85(18) no
C2 Al2 O3 Nd1 -6.2(2) no
C2 Al2 O3 C31 -176.6(3) no
C5 Al2 O3 Nd1 -120.8(2) no
C5 Al2 O3 C31 68.7(4) no
C6 Al2 O3 C31 -60.8(4) no
O3 Al2 C2 Nd1 5.28(17) no
C5 Al2 C2 Nd1 123.8(3) no
C6 Al2 C2 Nd1 -110.8(3) no
C6 Al2 O3 Nd1 109.7(2) no
Al1 O2 C19 C24 94.0(5) no
Nd1 O2 C19 C24 -70.4(4) no
Al1 O2 C19 C20 -91.0(5) no
Nd1 O2 C19 C20 104.6(4) no
Al2 O3 C31 C32 -85.2(5) no
Nd1 O3 C31 C32 106.4(4) no
Nd1 O3 C31 C36 -71.4(5) no
Al2 O3 C31 C36 97.0(5) no
O1 C7 C12 C16 -0.7(7) no
O1 C7 C8 C9 -177.8(4) no
O1 C7 C8 C13 5.9(7) no
C12 C7 C8 C9 2.1(8) no
C12 C7 C8 C13 -174.2(5) no
O1 C7 C12 C11 177.1(4) no
C8 C7 C12 C11 -2.8(7) no
C8 C7 C12 C16 179.4(5) no
C7 C8 C13 C14 87.3(6) no
C7 C8 C9 C10 0.5(8) no
C13 C8 C9 C10 176.8(5) no
C7 C8 C13 C15 -148.0(6) no
C9 C8 C13 C14 -88.9(6) no
C9 C8 C13 C15 35.8(7) no
C8 C9 C10 C11 -2.3(8) no
C9 C10 C11 C12 1.7(8) no
C10 C11 C12 C7 0.9(8) no
C10 C11 C12 C16 178.8(5) no
C11 C12 C16 C17 -75.4(6) no
C7 C12 C16 C17 102.5(5) no
C11 C12 C16 C18 48.5(7) no
C7 C12 C16 C18 -133.7(5) no
O2 C19 C20 C25 6.2(7) no
O2 C19 C24 C23 175.5(4) no
O2 C19 C20 C21 -174.6(4) no
C24 C19 C20 C25 -179.0(5) no
C20 C19 C24 C28 178.1(4) no
O2 C19 C24 C28 -7.1(6) no
C20 C19 C24 C23 0.7(7) no
C24 C19 C20 C21 0.2(7) no
C21 C20 C25 C26 -65.8(7) no
C21 C20 C25 C27 57.8(8) no
C19 C20 C25 C27 -123.1(6) no
C19 C20 C25 C26 113.4(6) no
C25 C20 C21 C22 178.7(5) no
C19 C20 C21 C22 -0.6(8) no
C20 C21 C22 C23 -0.1(9) no
C21 C22 C23 C24 1.1(9) no
C22 C23 C24 C19 -1.4(8) no
C22 C23 C24 C28 -178.8(5) no
C19 C24 C28 C29 -112.7(5) no
C23 C24 C28 C30 -59.0(6) no
C19 C24 C28 C30 123.7(5) no
C23 C24 C28 C29 64.6(6) no
O3 C31 C32 C33 -177.1(4) no
O3 C31 C32 C37 0.9(7) no
C36 C31 C32 C33 0.6(7) no
C36 C31 C32 C37 178.6(5) no
O3 C31 C36 C35 176.7(5) no
O3 C31 C36 C40 -1.7(7) no
C32 C31 C36 C35 -1.0(8) no
C32 C31 C36 C40 -179.4(5) no
C33 C32 C37 C39 -56.4(8) no
C31 C32 C33 C34 -0.3(9) no
C37 C32 C33 C34 -178.3(6) no
C31 C32 C37 C38 -110.3(6) no
C31 C32 C37 C39 125.7(6) no
C33 C32 C37 C38 67.6(7) no
C32 C33 C34 C35 0.3(11) no
C33 C34 C35 C36 -0.8(11) no
C34 C35 C36 C31 1.1(10) no
C34 C35 C36 C40 179.6(6) no
C31 C36 C40 C41 115.7(6) no
C31 C36 C40 C42 -119.1(6) no
C35 C36 C40 C41 -62.6(8) no
C35 C36 C40 C42 62.5(7) no
